data_7120592
loop_
_publ_author_name
'Nikolayenko, Varvara I.'
'Herbert, Simon'
'Barbour, Len'

_publ_section_title
;
 Reversible structural switching of a metal-organic framework by
 photoirradiation
;
_journal_name_full 'Chem. Commun.'
_journal_paper_doi 10.1039/C7CC06074B
_journal_year 2017
_chemical_formula_moiety 'C41 H28 F6 N2 O4 S2 Zn'
_chemical_formula_sum 'C41 H28 F6 N2 O4 S2 Zn'
_chemical_formula_weight 856.14
_chemical_name_common DMOF1_apohost'
_space_group_crystal_system orthorhombic
_space_group_IT_number 19
_space_group_name_Hall 'P 2ac 2ab'
_space_group_name_H-M_alt 'P 21 21 21'
_symmetry_space_group_name_Hall 'P 2ac 2ab'
_symmetry_space_group_name_H-M 'P 21 21 21'
_atom_sites_solution_hydrogens geom
_audit_creation_method SHELXL-2016/6
_audit_update_record
;
2017-08-02 deposited with the CCDC.
2017-08-23 downloaded from the CCDC.
;
_cell_angle_alpha 90
_cell_angle_beta 90
_cell_angle_gamma 90
_cell_formula_units_Z 4
_cell_length_a 7.5929(10)
_cell_length_b 23.821(3)
_cell_length_c 28.799(4)
_cell_measurement_reflns_used 3389
_cell_measurement_temperature 100(2)
_cell_measurement_theta_max 20.697
_cell_measurement_theta_min 2.661
_cell_volume 5208.9(12)
_computing_cell_refinement 'SAINT (Bruker, 2016)'
_computing_data_collection 'APEX3 (Bruker, 2016)'
_computing_data_reduction 'SAINT (Bruker, 2016)'
_computing_structure_refinement 'SHELXL-2016/6 (Sheldrick, 2016)'
_computing_structure_solution 'SHELXL-2016/6 (Sheldrick, 2016)'
_diffrn_ambient_temperature 100(2)
_diffrn_measured_fraction_theta_full 0.996
_diffrn_measured_fraction_theta_max 0.996
_diffrn_measurement_device_type 'Bruker APEX CCD area -detector'
_diffrn_measurement_method \w
_diffrn_radiation_type MoK\a
_diffrn_radiation_wavelength 0.71073
_diffrn_reflns_av_R_equivalents 0.1084
_diffrn_reflns_av_unetI/netI 0.1668
_diffrn_reflns_Laue_measured_fraction_full 0.996
_diffrn_reflns_Laue_measured_fraction_max 0.996
_diffrn_reflns_limit_h_max 8
_diffrn_reflns_limit_h_min -9
_diffrn_reflns_limit_k_max 28
_diffrn_reflns_limit_k_min -26
_diffrn_reflns_limit_l_max 34
_diffrn_reflns_limit_l_min -20
_diffrn_reflns_number 24528
_diffrn_reflns_point_group_measured_fraction_full 0.997
_diffrn_reflns_point_group_measured_fraction_max 0.997
_diffrn_reflns_theta_full 25.024
_diffrn_reflns_theta_max 25.024
_diffrn_reflns_theta_min 1.710
_diffrn_source 'fine-focus sealed tube'
_exptl_absorpt_coefficient_mu 0.606
_exptl_absorpt_correction_T_max 0.9762
_exptl_absorpt_correction_T_min 0.9146
_exptl_absorpt_correction_type numerical
_exptl_absorpt_process_details 'SADABS, 2016'
_exptl_crystal_colour Colourless
_exptl_crystal_density_diffrn 1.092
_exptl_crystal_description Needle
_exptl_crystal_F_000 1744
_exptl_crystal_size_max 0.150
_exptl_crystal_size_mid 0.120
_exptl_crystal_size_min 0.040
_refine_diff_density_max 0.301
_refine_diff_density_min -0.456
_refine_diff_density_rms 0.060
_refine_ls_abs_structure_details
;
 Flack x determined using 1443 quotients [(I+)-(I-)]/[(I+)+(I-)]
 (Parsons, Flack and Wagner, Acta Cryst. B69 (2013) 249-259).
;
_refine_ls_abs_structure_Flack 0.051(14)
_refine_ls_extinction_method none
_refine_ls_goodness_of_fit_ref 0.876
_refine_ls_hydrogen_treatment constr
_refine_ls_matrix_type full
_refine_ls_number_parameters 509
_refine_ls_number_reflns 9157
_refine_ls_number_restraints 5
_refine_ls_restrained_S_all 0.875
_refine_ls_R_factor_all 0.1149
_refine_ls_R_factor_gt 0.0593
_refine_ls_shift/su_max 0.000
_refine_ls_shift/su_mean 0.000
_refine_ls_structure_factor_coef Fsqd
_refine_ls_weighting_details 'w=1/[\s^2^(Fo^2^)+(0.0335P)^2^] where P=(Fo^2^+2Fc^2^)/3'
_refine_ls_weighting_scheme calc
_refine_ls_wR_factor_gt 0.0950
_refine_ls_wR_factor_ref 0.1080
_reflns_Friedel_coverage 0.776
_reflns_Friedel_fraction_full 0.999
_reflns_Friedel_fraction_max 0.999
_reflns_number_gt 5061
_reflns_number_total 9157
_reflns_threshold_expression 'I > 2\s(I)'
_cod_data_source_file c7cc06074b5.cif
_cod_data_source_block DMOF1_apohost
_cod_original_cell_volume 5209.0(12)
_cod_database_code 7120592
_shelx_shelxl_version_number 2016/6
_shelx_space_group_comment
;
The symmetry employed for this shelxl refinement is uniquely defined
by the following loop, which should always be used as a source of
symmetry information in preference to the above space-group names.
They are only intended as comments.
;
_shelx_estimated_absorpt_t_min 0.915
_shelx_estimated_absorpt_t_max 0.976

loop_
_space_group_symop_operation_xyz
'x, y, z'
'-x+1/2, -y, z+1/2'
'x+1/2, -y+1/2, -z'
'-x, y+1/2, -z+1/2'

loop_
_atom_site_label
_atom_site_type_symbol
_atom_site_fract_x
_atom_site_fract_y
_atom_site_fract_z
_atom_site_U_iso_or_equiv
_atom_site_adp_type
_atom_site_occupancy
_atom_site_site_symmetry_order
_atom_site_calc_flag
_atom_site_refinement_flags_posn
_atom_site_refinement_flags_adp
_atom_site_refinement_flags_occupancy
_atom_site_disorder_assembly
_atom_site_disorder_group
Zn1 Zn 0.08392(11) 0.96449(4) 0.23678(3) 0.0353(3) Uani 1 1 d . . . . .
S2 S 0.6018(3) 0.99956(9) -0.13080(8) 0.0449(6) Uani 1 1 d . . . . .
S1 S 0.6455(2) 0.88301(9) 0.04078(8) 0.0373(6) Uani 1 1 d . . . . .
F2 F 0.4231(6) 0.72272(16) -0.06226(14) 0.0424(11) Uani 1 1 d . . . . .
F6 F 0.5234(5) 0.77341(18) -0.16747(15) 0.0456(13) Uani 1 1 d . . . . .
O2 O -0.0648(6) 0.9083(2) 0.26261(19) 0.0435(13) Uani 1 1 d . . . . .
F3 F 0.0900(6) 0.77768(19) -0.13029(16) 0.0572(13) Uani 1 1 d . . . . .
F5 F 0.3020(5) 0.82681(19) -0.18650(16) 0.0494(13) Uani 1 1 d . . . . .
F1 F 0.1707(5) 0.76033(16) -0.04558(15) 0.0378(12) Uani 1 1 d . . . . .
C29 C 0.8986(9) 0.9723(3) -0.1824(2) 0.0278(18) Uani 1 1 d . . . . .
O4 O -0.9666(5) 0.5357(2) 0.27110(17) 0.0370(13) Uani 1 1 d . . . . .
O3 O -0.7891(6) 0.4913(2) 0.3210(2) 0.0466(16) Uani 1 1 d . . . . .
C17 C 0.3474(9) 0.8957(3) 0.0944(3) 0.0271(19) Uani 1 1 d . . . . .
O1 O 0.1672(6) 0.8513(2) 0.2671(2) 0.0540(17) Uani 1 1 d . . . . .
F4 F 0.2715(6) 0.7074(2) -0.14142(17) 0.0634(15) Uani 1 1 d . . . . .
C3 C -0.3004(8) 0.8206(3) 0.2708(3) 0.036(2) Uani 1 1 d . . . . .
H3 H -0.344526 0.856630 0.262814 0.044 Uiso 1 1 calc R U . . .
C20 C 0.4545(8) 0.8435(3) -0.0247(3) 0.0260(19) Uani 1 1 d . . . . .
N1 N 0.1986(7) 0.9359(2) 0.1778(2) 0.0280(16) Uani 1 1 d . . . . .
C1 C 0.0076(10) 0.8590(3) 0.2687(3) 0.041(2) Uani 1 1 d . . . . .
C9 C -0.7162(9) 0.5844(3) 0.2991(3) 0.032(2) Uani 1 1 d . . . . .
C31 C 1.1801(9) 0.9545(3) -0.2168(2) 0.0277(19) Uani 1 1 d . . . . .
H31 H 1.267731 0.928318 -0.225973 0.033 Uiso 1 1 calc R U . . .
C10 C -0.8294(9) 0.5326(4) 0.2981(3) 0.038(2) Uani 1 1 d . . . . .
C26 C 0.5209(8) 0.8952(3) -0.1250(3) 0.0274(19) Uani 1 1 d . . . . .
C22 C 0.3119(9) 0.7653(3) -0.0739(3) 0.034(2) Uani 1 1 d . . . . .
N2 N 1.2069(7) 1.0098(3) -0.2256(2) 0.0315(17) Uani 1 1 d . . . . .
C41 C 0.3706(10) 0.9426(3) 0.1681(3) 0.048(2) Uani 1 1 d . . . . .
H41 H 0.442459 0.961638 0.190030 0.057 Uiso 1 1 calc R U . . .
C40 C 0.4472(9) 0.9234(3) 0.1280(3) 0.037(2) Uani 1 1 d . . . . .
H40 H 0.569638 0.929017 0.123095 0.045 Uiso 1 1 calc R U . . .
C23 C 0.2571(10) 0.7594(4) -0.1250(3) 0.039(2) Uani 1 1 d . . . . .
C27 C 0.6756(9) 0.8985(3) -0.1533(3) 0.0282(19) Uani 1 1 d . . . . .
H27 H 0.730857 0.866674 -0.166759 0.034 Uiso 1 1 calc R U . . .
C6 C -0.4835(9) 0.6765(3) 0.2933(3) 0.035(2) Uani 1 1 d . . . . .
C18 C 0.4216(9) 0.8770(3) 0.0504(3) 0.0258(17) Uani 1 1 d . . . . .
C30 C 1.0307(9) 0.9348(3) -0.1950(3) 0.031(2) Uani 1 1 d . . . . .
H30 H 1.018029 0.895886 -0.188612 0.038 Uiso 1 1 calc R U . . .
C13 C -0.1750(9) 0.7160(4) 0.2942(3) 0.046(2) Uani 1 1 d . . . . .
H13 H -0.131183 0.680150 0.302983 0.055 Uiso 1 1 calc R U . . .
C2 C -0.1204(9) 0.8131(3) 0.2764(3) 0.040(2) Uani 1 1 d . . . . .
C24 C 0.3835(9) 0.8024(3) -0.1498(3) 0.037(2) Uani 1 1 d . . . . .
C14 C -0.0602(10) 0.7591(3) 0.2877(3) 0.041(2) Uani 1 1 d . . . . .
H14 H 0.062648 0.752546 0.290911 0.049 Uiso 1 1 calc R U . . .
C5 C -0.3601(9) 0.7234(3) 0.2881(3) 0.033(2) Uani 1 1 d . . . . .
C15 C 0.0991(11) 0.9087(3) 0.1457(3) 0.044(2) Uani 1 1 d . . . . .
H15 H -0.022476 0.902889 0.151893 0.053 Uiso 1 1 calc R U . . .
C25 C 0.4361(9) 0.8431(3) -0.1119(3) 0.0283(18) Uani 1 1 d . . . . .
C7 C -0.6425(8) 0.6754(3) 0.2683(3) 0.035(2) Uani 1 1 d . . . . .
H7 H -0.671910 0.706387 0.249034 0.042 Uiso 1 1 calc R U . . .
C16 C 0.1682(8) 0.8891(3) 0.1044(3) 0.037(2) Uani 1 1 d . . . . .
H16 H 0.093487 0.870942 0.082647 0.044 Uiso 1 1 calc R U . . .
C32 C 1.0807(10) 1.0455(3) -0.2131(3) 0.046(2) Uani 1 1 d . . . . .
H32 H 1.098286 1.084377 -0.218620 0.055 Uiso 1 1 calc R U . . .
C19 C 0.3404(9) 0.8550(3) 0.0129(3) 0.0287(19) Uani 1 1 d . . . . .
H19 H 0.217341 0.848002 0.011785 0.034 Uiso 1 1 calc R U . . .
C37 C 0.6300(9) 0.8555(3) -0.0142(3) 0.035(2) Uani 1 1 d . . . . .
C38 C 0.7930(8) 0.8439(4) -0.0418(3) 0.054(3) Uani 1 1 d . . . . .
H38A H 0.758930 0.828550 -0.072456 0.065 Uiso 1 1 calc R U . . .
H38B H 0.863788 0.815023 -0.025591 0.065 Uiso 1 1 calc R U . . .
C21 C 0.4045(9) 0.8210(3) -0.0703(3) 0.0279(18) Uani 1 1 d . . . . .
C12 C -0.4509(10) 0.6309(3) 0.3225(3) 0.040(2) Uani 1 1 d . . . . .
H12 H -0.348534 0.631456 0.341490 0.047 Uiso 1 1 calc R U . . .
C4 C -0.4153(10) 0.7771(3) 0.2765(3) 0.039(2) Uani 1 1 d . . . . .
H4 H -0.537644 0.783784 0.272423 0.047 Uiso 1 1 calc R U . . .
C8 C -0.7565(8) 0.6307(3) 0.2711(3) 0.0287(19) Uani 1 1 d . . . . .
H8 H -0.863250 0.631151 0.253832 0.034 Uiso 1 1 calc R U . . .
C34 C 0.4666(8) 0.9473(3) -0.1097(3) 0.0346(18) Uani 1 1 d D . . . .
C39 C 0.9047(11) 0.8954(4) -0.0490(3) 0.063(3) Uani 1 1 d . . . . .
H39A H 0.835226 0.924310 -0.064885 0.095 Uiso 1 1 calc R U . . .
H39B H 1.007487 0.885777 -0.067939 0.095 Uiso 1 1 calc R U . . .
H39C H 0.943917 0.909776 -0.018818 0.095 Uiso 1 1 calc R U . . .
C11 C -0.5608(10) 0.5854(3) 0.3248(3) 0.042(2) Uani 1 1 d . . . . .
H11 H -0.531069 0.554481 0.344080 0.051 Uiso 1 1 calc R U . . .
C28 C 0.7359(9) 0.9521(3) -0.1589(3) 0.031(2) Uani 1 1 d . . . . .
C33 C 0.9222(10) 1.0282(3) -0.1921(3) 0.044(2) Uani 1 1 d . . . . .
H33 H 0.833250 1.054837 -0.184763 0.053 Uiso 1 1 calc R U . . .
C35 C 0.3004(10) 0.9660(8) -0.0865(4) 0.0346(18) Uani 0.467(9) 1 d D . P A 1
H35A H 0.226727 0.932855 -0.079305 0.042 Uiso 0.467(9) 1 calc R U P A 1
H35B H 0.233118 0.990504 -0.107901 0.042 Uiso 0.467(9) 1 calc R U P A 1
C36 C 0.340(2) 0.9983(7) -0.0414(4) 0.057(4) Uani 0.467(9) 1 d D . P A 1
H36A H 0.439438 0.980575 -0.025336 0.086 Uiso 0.467(9) 1 calc R U P A 1
H36B H 0.236143 0.997591 -0.021215 0.086 Uiso 0.467(9) 1 calc R U P A 1
H36C H 0.370054 1.037292 -0.048837 0.086 Uiso 0.467(9) 1 calc R U P A 1
C36A C 0.2325(16) 1.0150(5) -0.0847(5) 0.057(4) Uani 0.533(9) 1 d D . P A 2
H36D H 0.319622 1.045216 -0.087021 0.086 Uiso 0.533(9) 1 calc R U P A 2
H36E H 0.148661 1.023705 -0.059825 0.086 Uiso 0.533(9) 1 calc R U P A 2
H36F H 0.169201 1.011536 -0.114205 0.086 Uiso 0.533(9) 1 calc R U P A 2
C35A C 0.3266(18) 0.9593(5) -0.0737(5) 0.0346(18) Uani 0.533(9) 1 d D . P A 2
H35C H 0.381579 0.961566 -0.042570 0.042 Uiso 0.533(9) 1 calc R U P A 2
H35D H 0.239713 0.928333 -0.073292 0.042 Uiso 0.533(9) 1 calc R U P A 2

loop_
_atom_site_aniso_label
_atom_site_aniso_U_11
_atom_site_aniso_U_22
_atom_site_aniso_U_33
_atom_site_aniso_U_23
_atom_site_aniso_U_13
_atom_site_aniso_U_12
Zn1 0.0293(4) 0.0295(5) 0.0472(6) -0.0169(5) -0.0027(5) 0.0012(4)
S2 0.0346(11) 0.0344(13) 0.0658(16) 0.0114(11) 0.0145(13) 0.0049(11)
S1 0.0220(10) 0.0462(15) 0.0439(15) 0.0045(11) 0.0007(10) 0.0025(9)
F2 0.042(2) 0.034(3) 0.051(3) 0.011(2) 0.015(3) 0.009(2)
F6 0.048(3) 0.045(3) 0.044(3) -0.009(2) 0.017(2) 0.001(2)
O2 0.034(3) 0.029(3) 0.067(4) -0.011(3) -0.003(3) -0.001(3)
F3 0.036(2) 0.070(4) 0.065(3) 0.001(3) -0.006(3) -0.010(3)
F5 0.057(3) 0.048(3) 0.043(3) 0.001(2) -0.010(3) -0.004(2)
F1 0.033(2) 0.029(3) 0.050(3) 0.005(2) 0.020(2) -0.0075(19)
C29 0.027(4) 0.021(5) 0.035(5) 0.016(4) 0.002(4) -0.002(4)
O4 0.027(3) 0.039(3) 0.045(4) 0.008(3) -0.001(3) -0.005(2)
O3 0.044(3) 0.035(4) 0.061(4) 0.026(3) -0.006(3) -0.006(3)
C17 0.035(4) 0.012(5) 0.035(5) -0.008(4) 0.001(4) -0.004(3)
O1 0.027(3) 0.047(4) 0.088(5) -0.013(4) 0.001(4) 0.001(3)
F4 0.082(4) 0.036(3) 0.072(4) -0.018(3) 0.017(3) -0.017(3)
C3 0.032(4) 0.029(5) 0.048(6) 0.002(4) 0.000(4) 0.011(4)
C20 0.017(4) 0.028(5) 0.033(5) 0.005(4) 0.016(4) 0.001(3)
N1 0.021(3) 0.027(4) 0.036(4) -0.021(3) -0.003(3) -0.002(3)
C1 0.040(5) 0.029(6) 0.056(7) -0.011(5) -0.008(5) 0.000(4)
C9 0.032(4) 0.033(5) 0.032(5) 0.006(4) 0.001(4) 0.004(4)
C31 0.029(4) 0.023(5) 0.031(5) 0.009(4) -0.002(4) -0.010(3)
C10 0.028(4) 0.048(6) 0.039(6) 0.009(5) -0.006(4) -0.007(4)
C26 0.027(4) 0.015(5) 0.040(5) 0.001(4) 0.005(4) 0.001(3)
C22 0.029(4) 0.031(5) 0.040(6) 0.009(4) 0.021(4) 0.003(4)
N2 0.029(3) 0.036(4) 0.029(4) 0.014(3) 0.005(3) 0.006(3)
C41 0.042(6) 0.044(6) 0.057(7) -0.006(5) -0.001(5) -0.004(4)
C40 0.016(4) 0.048(6) 0.047(6) -0.014(4) -0.006(4) 0.000(4)
C23 0.032(5) 0.042(6) 0.045(7) -0.006(5) 0.009(5) -0.005(4)
C27 0.033(4) 0.018(5) 0.034(5) 0.012(4) 0.002(4) -0.001(3)
C6 0.027(4) 0.027(5) 0.050(6) -0.006(4) -0.010(4) 0.002(4)
C18 0.015(3) 0.034(5) 0.029(5) -0.002(4) 0.002(4) -0.004(4)
C30 0.036(5) 0.029(5) 0.030(5) 0.005(4) -0.006(4) -0.007(4)
C13 0.034(5) 0.043(6) 0.061(7) -0.010(5) -0.005(5) 0.011(4)
C2 0.030(5) 0.037(5) 0.052(6) -0.014(4) 0.003(4) -0.011(4)
C24 0.028(5) 0.049(6) 0.033(5) 0.015(5) 0.001(4) 0.007(4)
C14 0.030(4) 0.031(5) 0.062(6) 0.002(4) -0.007(5) 0.006(4)
C5 0.043(5) 0.025(5) 0.032(5) -0.002(4) 0.000(4) -0.006(4)
C15 0.032(4) 0.041(5) 0.060(6) -0.027(5) 0.010(5) -0.006(4)
C25 0.034(4) 0.024(5) 0.027(5) -0.007(4) -0.003(4) 0.006(4)
C7 0.039(4) 0.020(5) 0.045(6) 0.005(4) -0.002(5) 0.002(3)
C16 0.012(4) 0.052(6) 0.046(6) -0.026(5) 0.002(4) -0.009(4)
C32 0.041(5) 0.030(5) 0.066(6) 0.017(4) 0.010(5) 0.007(4)
C19 0.028(4) 0.020(5) 0.038(5) 0.000(4) 0.010(4) -0.003(3)
C37 0.028(5) 0.044(5) 0.031(5) 0.006(4) 0.001(4) 0.014(4)
C38 0.014(4) 0.084(8) 0.065(7) 0.025(6) 0.006(5) 0.013(4)
C21 0.019(4) 0.035(5) 0.030(5) 0.003(4) 0.004(4) -0.008(4)
C12 0.035(5) 0.045(6) 0.038(6) 0.000(4) -0.008(4) 0.003(4)
C4 0.035(4) 0.020(5) 0.063(6) 0.000(4) -0.015(5) 0.008(4)
C8 0.024(4) 0.014(4) 0.048(6) 0.000(4) -0.003(4) -0.004(3)
C34 0.034(3) 0.022(4) 0.048(5) 0.010(3) 0.006(3) 0.005(3)
C39 0.040(5) 0.089(8) 0.061(7) 0.015(6) 0.006(6) 0.006(6)
C11 0.038(5) 0.044(6) 0.046(6) 0.003(4) -0.019(5) 0.011(4)
C28 0.031(4) 0.023(5) 0.039(5) 0.002(4) 0.007(4) 0.007(3)
C33 0.036(4) 0.041(6) 0.054(6) 0.032(5) 0.013(5) 0.012(5)
C35 0.034(3) 0.022(4) 0.048(5) 0.010(3) 0.006(3) 0.005(3)
C36 0.064(9) 0.067(10) 0.041(8) 0.001(8) 0.024(7) 0.001(7)
C36A 0.064(9) 0.067(10) 0.041(8) 0.001(8) 0.024(7) 0.001(7)
C35A 0.034(3) 0.022(4) 0.048(5) 0.010(3) 0.006(3) 0.005(3)

loop_
_atom_type_symbol
_atom_type_description
_atom_type_scat_dispersion_real
_atom_type_scat_dispersion_imag
_atom_type_scat_source
C C 0.0033 0.0016 'International Tables Vol C Tables 4.2.6.8 and 6.1.1.4'
H H 0.0000 0.0000 'International Tables Vol C Tables 4.2.6.8 and 6.1.1.4'
N N 0.0061 0.0033 'International Tables Vol C Tables 4.2.6.8 and 6.1.1.4'
O O 0.0106 0.0060 'International Tables Vol C Tables 4.2.6.8 and 6.1.1.4'
F F 0.0171 0.0103 'International Tables Vol C Tables 4.2.6.8 and 6.1.1.4'
S S 0.1246 0.1234 'International Tables Vol C Tables 4.2.6.8 and 6.1.1.4'
Zn Zn 0.2839 1.4301 'International Tables Vol C Tables 4.2.6.8 and 6.1.1.4'

loop_
_geom_angle_atom_site_label_1
_geom_angle_atom_site_label_2
_geom_angle_atom_site_label_3
_geom_angle
_geom_angle_site_symmetry_1
_geom_angle_site_symmetry_3
O2 Zn1 O4 113.0(2) . 4_455
O2 Zn1 N2 118.1(2) . 2_675
O4 Zn1 N2 99.2(2) 4_455 2_675
O2 Zn1 N1 110.2(2) . .
O4 Zn1 N1 113.3(2) 4_455 .
N2 Zn1 N1 102.4(2) 2_675 .
C28 S2 C34 92.5(3) . .
C37 S1 C18 92.7(4) . .
C1 O2 Zn1 115.8(5) . .
C33 C29 C30 118.4(7) . .
C33 C29 C28 120.9(7) . .
C30 C29 C28 120.7(6) . .
C10 O4 Zn1 113.0(5) . 4_445
C40 C17 C16 116.0(7) . .
C40 C17 C18 122.6(7) . .
C16 C17 C18 121.4(7) . .
C4 C3 C2 121.2(7) . .
C4 C3 H3 119.4 . .
C2 C3 H3 119.4 . .
C37 C20 C19 112.2(7) . .
C37 C20 C21 121.1(7) . .
C19 C20 C21 126.7(6) . .
C41 N1 C15 117.1(7) . .
C41 N1 Zn1 123.4(5) . .
C15 N1 Zn1 119.5(5) . .
O1 C1 O2 122.9(8) . .
O1 C1 C2 123.0(8) . .
O2 C1 C2 114.0(7) . .
C11 C9 C8 118.5(7) . .
C11 C9 C10 120.6(7) . .
C8 C9 C10 120.6(7) . .
N2 C31 C30 122.6(7) . .
N2 C31 H31 118.7 . .
C30 C31 H31 118.7 . .
O3 C10 O4 124.6(8) . .
O3 C10 C9 120.4(7) . .
O4 C10 C9 115.0(7) . .
C34 C26 C27 112.1(7) . .
C34 C26 C25 123.7(7) . .
C27 C26 C25 124.1(7) . .
F1 C22 F2 106.0(6) . .
F1 C22 C21 113.9(6) . .
F2 C22 C21 110.5(6) . .
F1 C22 C23 110.8(6) . .
F2 C22 C23 109.6(6) . .
C21 C22 C23 106.0(6) . .
C32 N2 C31 117.5(6) . .
C32 N2 Zn1 121.2(5) . 2_674
C31 N2 Zn1 120.9(5) . 2_674
N1 C41 C40 123.1(8) . .
N1 C41 H41 118.4 . .
C40 C41 H41 118.4 . .
C41 C40 C17 120.8(7) . .
C41 C40 H40 119.6 . .
C17 C40 H40 119.6 . .
F4 C23 F3 109.7(7) . .
F4 C23 C22 113.8(7) . .
F3 C23 C22 109.4(7) . .
F4 C23 C24 113.3(7) . .
F3 C23 C24 108.2(7) . .
C22 C23 C24 102.1(6) . .
C28 C27 C26 113.2(7) . .
C28 C27 H27 123.4 . .
C26 C27 H27 123.4 . .
C12 C6 C7 116.6(7) . .
C12 C6 C5 122.8(7) . .
C7 C6 C5 120.7(7) . .
C19 C18 C17 129.7(6) . .
C19 C18 S1 110.7(5) . .
C17 C18 S1 119.6(5) . .
C31 C30 C29 119.6(7) . .
C31 C30 H30 120.2 . .
C29 C30 H30 120.2 . .
C14 C13 C5 121.3(8) . .
C14 C13 H13 119.3 . .
C5 C13 H13 119.3 . .
C3 C2 C14 117.7(7) . .
C3 C2 C1 122.4(7) . .
C14 C2 C1 119.9(7) . .
F5 C24 F6 106.4(6) . .
F5 C24 C25 114.1(7) . .
F6 C24 C25 112.8(6) . .
F5 C24 C23 110.7(6) . .
F6 C24 C23 108.3(6) . .
C25 C24 C23 104.5(6) . .
C13 C14 C2 121.0(7) . .
C13 C14 H14 119.5 . .
C2 C14 H14 119.5 . .
C4 C5 C13 116.3(7) . .
C4 C5 C6 122.3(7) . .
C13 C5 C6 121.4(7) . .
N1 C15 C16 122.4(7) . .
N1 C15 H15 118.8 . .
C16 C15 H15 118.8 . .
C21 C25 C26 130.9(7) . .
C21 C25 C24 110.5(7) . .
C26 C25 C24 118.5(6) . .
C8 C7 C6 121.7(7) . .
C8 C7 H7 119.2 . .
C6 C7 H7 119.2 . .
C15 C16 C17 120.6(7) . .
C15 C16 H16 119.7 . .
C17 C16 H16 119.7 . .
N2 C32 C33 123.1(7) . .
N2 C32 H32 118.5 . .
C33 C32 H32 118.5 . .
C18 C19 C20 114.1(6) . .
C18 C19 H19 122.9 . .
C20 C19 H19 122.9 . .
C20 C37 C38 129.4(7) . .
C20 C37 S1 110.2(5) . .
C38 C37 S1 120.2(5) . .
C37 C38 C39 112.8(7) . .
C37 C38 H38A 109.0 . .
C39 C38 H38A 109.0 . .
C37 C38 H38B 109.0 . .
C39 C38 H38B 109.0 . .
H38A C38 H38B 107.8 . .
C25 C21 C20 127.9(7) . .
C25 C21 C22 111.7(7) . .
C20 C21 C22 120.3(6) . .
C11 C12 C6 122.4(7) . .
C11 C12 H12 118.8 . .
C6 C12 H12 118.8 . .
C3 C4 C5 122.4(7) . .
C3 C4 H4 118.8 . .
C5 C4 H4 118.8 . .
C7 C8 C9 120.4(7) . .
C7 C8 H8 119.8 . .
C9 C8 H8 119.8 . .
C26 C34 C35 131.5(9) . .
C26 C34 C35A 126.8(8) . .
C26 C34 S2 111.1(5) . .
C35 C34 S2 116.4(9) . .
C35A C34 S2 121.6(6) . .
C38 C39 H39A 109.5 . .
C38 C39 H39B 109.5 . .
H39A C39 H39B 109.5 . .
C38 C39 H39C 109.5 . .
H39A C39 H39C 109.5 . .
H39B C39 H39C 109.5 . .
C12 C11 C9 120.3(7) . .
C12 C11 H11 119.8 . .
C9 C11 H11 119.8 . .
C27 C28 C29 129.3(7) . .
C27 C28 S2 111.1(5) . .
C29 C28 S2 119.5(6) . .
C29 C33 C32 118.8(7) . .
C29 C33 H33 120.6 . .
C32 C33 H33 120.6 . .
C34 C35 C36 111.1(3) . .
C34 C35 H35A 109.4 . .
C36 C35 H35A 109.4 . .
C34 C35 H35B 109.4 . .
C36 C35 H35B 109.4 . .
H35A C35 H35B 108.0 . .
C35 C36 H36A 109.5 . .
C35 C36 H36B 109.5 . .
H36A C36 H36B 109.5 . .
C35 C36 H36C 109.5 . .
H36A C36 H36C 109.5 . .
H36B C36 H36C 109.5 . .
C35A C36A H36D 109.5 . .
C35A C36A H36E 109.5 . .
H36D C36A H36E 109.5 . .
C35A C36A H36F 109.5 . .
H36D C36A H36F 109.5 . .
H36E C36A H36F 109.5 . .
C34 C35A C36A 110.3(8) . .
C34 C35A H35C 109.6 . .
C36A C35A H35C 109.6 . .
C34 C35A H35D 109.6 . .
C36A C35A H35D 109.6 . .
H35C C35A H35D 108.1 . .

loop_
_geom_bond_atom_site_label_1
_geom_bond_atom_site_label_2
_geom_bond_distance
_geom_bond_site_symmetry_2
Zn1 O2 1.903(5) .
Zn1 O4 1.930(5) 4_455
Zn1 N2 2.019(6) 2_675
Zn1 N1 2.027(6) .
S2 C28 1.723(7) .
S2 C34 1.723(7) .
S1 C37 1.717(8) .
S1 C18 1.729(7) .
F2 C22 1.362(8) .
F6 C24 1.365(8) .
O2 C1 1.308(8) .
F3 C23 1.350(8) .
F5 C24 1.355(8) .
F1 C22 1.353(7) .
C29 C33 1.374(9) .
C29 C30 1.390(9) .
C29 C28 1.489(9) .
O4 C10 1.302(8) .
O3 C10 1.223(9) .
C17 C40 1.395(9) .
C17 C16 1.400(9) .
C17 C18 1.457(9) .
O1 C1 1.227(7) .
F4 C23 1.331(9) .
C3 C4 1.365(9) .
C3 C2 1.388(9) .
C3 H3 0.9500 .
C20 C37 1.396(9) .
C20 C19 1.413(9) .
C20 C21 1.467(10) .
N1 C41 1.346(9) .
N1 C15 1.358(8) .
C1 C2 1.479(10) .
C9 C11 1.394(9) .
C9 C8 1.400(9) .
C9 C10 1.503(11) .
C31 N2 1.357(8) .
C31 C30 1.378(8) .
C31 H31 0.9500 .
C26 C34 1.380(9) .
C26 C27 1.432(8) .
C26 C25 1.448(10) .
C22 C21 1.505(9) .
C22 C23 1.536(11) .
N2 C32 1.330(9) .
C41 C40 1.370(10) .
C41 H41 0.9500 .
C40 H40 0.9500 .
C23 C24 1.575(10) .
C27 C28 1.366(9) .
C27 H27 0.9500 .
C6 C12 1.395(10) .
C6 C7 1.406(9) .
C6 C5 1.467(10) .
C18 C19 1.350(9) .
C30 H30 0.9500 .
C13 C14 1.360(10) .
C13 C5 1.427(9) .
C13 H13 0.9500 .
C2 C14 1.404(10) .
C24 C25 1.514(10) .
C14 H14 0.9500 .
C5 C4 1.385(9) .
C15 C16 1.380(9) .
C15 H15 0.9500 .
C25 C21 1.330(9) .
C7 C8 1.376(8) .
C7 H7 0.9500 .
C16 H16 0.9500 .
C32 C33 1.407(10) .
C32 H32 0.9500 .
C19 H19 0.9500 .
C37 C38 1.498(9) .
C38 C39 1.506(10) .
C38 H38A 0.9900 .
C38 H38B 0.9900 .
C12 C11 1.369(10) .
C12 H12 0.9500 .
C4 H4 0.9500 .
C8 H8 0.9500 .
C34 C35 1.497(3) .
C34 C35A 1.513(15) .
C39 H39A 0.9800 .
C39 H39B 0.9800 .
C39 H39C 0.9800 .
C11 H11 0.9500 .
C33 H33 0.9500 .
C35 C36 1.540(3) .
C35 H35A 0.9900 .
C35 H35B 0.9900 .
C36 H36A 0.9800 .
C36 H36B 0.9800 .
C36 H36C 0.9800 .
C36A C35A 1.540(3) .
C36A H36D 0.9800 .
C36A H36E 0.9800 .
C36A H36F 0.9800 .
C35A H35C 0.9900 .
C35A H35D 0.9900 .

loop_
_geom_hbond_atom_site_label_D
_geom_hbond_atom_site_label_H
_geom_hbond_atom_site_label_A
_geom_hbond_distance_DH
_geom_hbond_distance_HA
_geom_hbond_distance_DA
_geom_hbond_angle_DHA
_geom_hbond_site_symmetry_A
C31 H31 O4 0.95 2.55 3.115(8) 118.5 3_765
C32 H32 O1 0.95 2.38 3.168(9) 139.5 2_674

loop_
_geom_torsion_atom_site_label_1
_geom_torsion_atom_site_label_2
_geom_torsion_atom_site_label_3
_geom_torsion_atom_site_label_4
_geom_torsion
_geom_torsion_site_symmetry_1
_geom_torsion_site_symmetry_4
Zn1 O2 C1 O1 14.1(13) . .
Zn1 O2 C1 C2 -164.1(6) . .
Zn1 O4 C10 O3 -8.6(10) 4_445 .
Zn1 O4 C10 C9 170.2(5) 4_445 .
C11 C9 C10 O3 2.1(12) . .
C8 C9 C10 O3 176.6(7) . .
C11 C9 C10 O4 -176.8(6) . .
C8 C9 C10 O4 -2.4(11) . .
C30 C31 N2 C32 -1.2(10) . .
C30 C31 N2 Zn1 -173.8(5) . 2_674
C15 N1 C41 C40 -0.1(12) . .
Zn1 N1 C41 C40 -179.7(6) . .
N1 C41 C40 C17 0.6(13) . .
C16 C17 C40 C41 -0.2(11) . .
C18 C17 C40 C41 177.0(7) . .
F1 C22 C23 F4 -93.6(7) . .
F2 C22 C23 F4 23.1(9) . .
C21 C22 C23 F4 142.3(6) . .
F1 C22 C23 F3 29.5(9) . .
F2 C22 C23 F3 146.2(6) . .
C21 C22 C23 F3 -94.5(7) . .
F1 C22 C23 C24 144.0(6) . .
F2 C22 C23 C24 -99.3(7) . .
C21 C22 C23 C24 20.0(7) . .
C34 C26 C27 C28 0.1(9) . .
C25 C26 C27 C28 -176.8(7) . .
C40 C17 C18 C19 -172.6(7) . .
C16 C17 C18 C19 4.5(12) . .
C40 C17 C18 S1 6.1(10) . .
C16 C17 C18 S1 -176.9(6) . .
C37 S1 C18 C19 -0.3(6) . .
C37 S1 C18 C17 -179.2(6) . .
N2 C31 C30 C29 1.8(11) . .
C33 C29 C30 C31 -0.3(11) . .
C28 C29 C30 C31 -180.0(6) . .
C4 C3 C2 C14 0.6(12) . .
C4 C3 C2 C1 177.8(8) . .
O1 C1 C2 C3 -169.4(9) . .
O2 C1 C2 C3 8.8(12) . .
O1 C1 C2 C14 7.8(14) . .
O2 C1 C2 C14 -174.0(7) . .
F4 C23 C24 F5 91.4(8) . .
F3 C23 C24 F5 -30.5(9) . .
C22 C23 C24 F5 -145.9(6) . .
F4 C23 C24 F6 -24.9(9) . .
F3 C23 C24 F6 -146.8(6) . .
C22 C23 C24 F6 97.8(7) . .
F4 C23 C24 C25 -145.3(7) . .
F3 C23 C24 C25 92.8(7) . .
C22 C23 C24 C25 -22.6(7) . .
C5 C13 C14 C2 2.3(13) . .
C3 C2 C14 C13 -1.7(12) . .
C1 C2 C14 C13 -179.0(8) . .
C14 C13 C5 C4 -1.7(12) . .
C14 C13 C5 C6 177.6(8) . .
C12 C6 C5 C4 -151.9(8) . .
C7 C6 C5 C4 28.5(11) . .
C12 C6 C5 C13 28.8(12) . .
C7 C6 C5 C13 -150.7(8) . .
C41 N1 C15 C16 -0.8(12) . .
Zn1 N1 C15 C16 178.7(6) . .
C34 C26 C25 C21 -56.4(12) . .
C27 C26 C25 C21 120.2(9) . .
C34 C26 C25 C24 129.2(8) . .
C27 C26 C25 C24 -54.2(10) . .
F5 C24 C25 C21 139.1(7) . .
F6 C24 C25 C21 -99.3(8) . .
C23 C24 C25 C21 18.1(8) . .
F5 C24 C25 C26 -45.4(9) . .
F6 C24 C25 C26 76.1(8) . .
C23 C24 C25 C26 -166.5(6) . .
C12 C6 C7 C8 -2.6(11) . .
C5 C6 C7 C8 177.0(7) . .
N1 C15 C16 C17 1.3(13) . .
C40 C17 C16 C15 -0.7(12) . .
C18 C17 C16 C15 -178.0(7) . .
C31 N2 C32 C33 -0.9(11) . .
Zn1 N2 C32 C33 171.6(6) 2_674 .
C17 C18 C19 C20 177.7(7) . .
S1 C18 C19 C20 -1.0(8) . .
C37 C20 C19 C18 2.2(9) . .
C21 C20 C19 C18 -178.3(7) . .
C19 C20 C37 C38 172.9(7) . .
C21 C20 C37 C38 -6.6(12) . .
C19 C20 C37 S1 -2.3(8) . .
C21 C20 C37 S1 178.2(5) . .
C18 S1 C37 C20 1.5(6) . .
C18 S1 C37 C38 -174.3(6) . .
C20 C37 C38 C39 126.9(9) . .
S1 C37 C38 C39 -58.3(9) . .
C26 C25 C21 C20 -2.4(14) . .
C24 C25 C21 C20 172.3(7) . .
C26 C25 C21 C22 -180.0(7) . .
C24 C25 C21 C22 -5.2(9) . .
C37 C20 C21 C25 -56.3(12) . .
C19 C20 C21 C25 124.2(9) . .
C37 C20 C21 C22 121.0(8) . .
C19 C20 C21 C22 -58.4(10) . .
F1 C22 C21 C25 -132.3(7) . .
F2 C22 C21 C25 108.5(7) . .
C23 C22 C21 C25 -10.2(9) . .
F1 C22 C21 C20 50.0(9) . .
F2 C22 C21 C20 -69.3(9) . .
C23 C22 C21 C20 172.0(6) . .
C7 C6 C12 C11 4.2(11) . .
C5 C6 C12 C11 -175.4(7) . .
C2 C3 C4 C5 0.0(13) . .
C13 C5 C4 C3 0.5(12) . .
C6 C5 C4 C3 -178.7(8) . .
C6 C7 C8 C9 -0.2(12) . .
C11 C9 C8 C7 1.6(11) . .
C10 C9 C8 C7 -173.0(7) . .
C27 C26 C34 C35 168.7(9) . .
C25 C26 C34 C35 -14.4(13) . .
C27 C26 C34 C35A -170.0(8) . .
C25 C26 C34 C35A 7.0(13) . .
C27 C26 C34 S2 1.1(8) . .
C25 C26 C34 S2 178.1(6) . .
C28 S2 C34 C26 -1.6(6) . .
C28 S2 C34 C35 -171.2(6) . .
C28 S2 C34 C35A 170.1(8) . .
C6 C12 C11 C9 -2.9(12) . .
C8 C9 C11 C12 0.0(11) . .
C10 C9 C11 C12 174.5(7) . .
C26 C27 C28 C29 174.8(7) . .
C26 C27 C28 S2 -1.3(8) . .
C33 C29 C28 C27 168.1(8) . .
C30 C29 C28 C27 -12.2(12) . .
C33 C29 C28 S2 -16.1(10) . .
C30 C29 C28 S2 163.6(6) . .
C34 S2 C28 C27 1.7(6) . .
C34 S2 C28 C29 -174.9(6) . .
C30 C29 C33 C32 -1.7(11) . .
C28 C29 C33 C32 178.0(7) . .
N2 C32 C33 C29 2.4(12) . .
C26 C34 C35 C36 127.0(13) . .
S2 C34 C35 C36 -66.0(15) . .
C26 C34 C35A C36A -148.4(11) . .
S2 C34 C35A C36A 41.3(15) . .
